data_4304116
loop_
_publ_author_name
'Ganna Lyashenko'
'Regine Herbst-Irmer'
'Vojtech Jancik'
'Aritra Pal'
'Nadia C. M\"osch-Zanetti'

_publ_section_title
;
Molybdenum Oxo and Imido Complexes of \b-Diketiminate Ligands: Synthesis
and Structural Aspects
;
_journal_name_full 'Inorganic Chemistry'
_journal_page_first 113
_journal_page_last 120
_journal_paper_doi 10.1021/ic701534a
_journal_volume 47
_journal_year 2008
_chemical_formula_moiety 'C37 H43 Cl Mo N4, C4 H8 O'
_chemical_formula_sum 'C41 H51 Cl Mo N4 O'
_chemical_formula_weight 747.25
_chemical_name_systematic
; 
 ? 
;
_space_group_IT_number 2
_symmetry_cell_setting triclinic
_symmetry_space_group_name_Hall '-P 1'
_symmetry_space_group_name_H-M 'P -1'
_atom_sites_solution_hydrogens geom
_atom_sites_solution_primary direct
_atom_sites_solution_secondary difmap
_audit_creation_method SHELXL-97
_cell_angle_alpha 84.18(3)
_cell_angle_beta 79.16(3)
_cell_angle_gamma 83.00(3)
_cell_formula_units_Z 2
_cell_length_a 8.747(2)
_cell_length_b 10.923(2)
_cell_length_c 19.725(4)
_cell_measurement_reflns_used 5784
_cell_measurement_temperature 100(2)
_cell_measurement_theta_max 58.99
_cell_measurement_theta_min 2.29
_cell_volume 1831.2(7)
_computing_cell_refinement 'Bruker AXS SAINT (v 7.01A, Bruker 2003)'
_computing_data_collection 'Proteum (v 1.40, Bruker 2002)'
_computing_data_reduction 'Bruker AXS SAINT (v 7.01A, Bruker 2003)'
_computing_molecular_graphics 'Bruker AXS SHELXTL (v 6.12)'
_computing_publication_material 'SHELXL-97 (Sheldrick, 1997)'
_computing_structure_refinement 'SHELXL-97 (Sheldrick, 1997)'
_computing_structure_solution 'SHELXS-97 (Sheldrick, 1990)'
_diffrn_ambient_temperature 100(2)
_diffrn_detector_area_resol_mean 5.602
_diffrn_measured_fraction_theta_full 0.968
_diffrn_measured_fraction_theta_max 0.968
_diffrn_measurement_device_type 'Bruker three circle diffractometer'
_diffrn_measurement_method 'omega scan'
_diffrn_radiation_monochromator 'mirror system'
_diffrn_radiation_source 'rotating anode'
_diffrn_radiation_type CuK\a
_diffrn_radiation_wavelength 1.54178
_diffrn_reflns_av_R_equivalents 0.0382
_diffrn_reflns_av_sigmaI/netI 0.0300
_diffrn_reflns_limit_h_max 9
_diffrn_reflns_limit_h_min -9
_diffrn_reflns_limit_k_max 11
_diffrn_reflns_limit_k_min -11
_diffrn_reflns_limit_l_max 21
_diffrn_reflns_limit_l_min 0
_diffrn_reflns_number 32292
_diffrn_reflns_theta_full 58.99
_diffrn_reflns_theta_max 58.99
_diffrn_reflns_theta_min 2.29
_diffrn_standards_decay_% 0
_diffrn_standards_interval_count 0
_diffrn_standards_interval_time 0
_diffrn_standards_number 0
_exptl_absorpt_coefficient_mu 3.883
_exptl_absorpt_correction_T_max 0.6974
_exptl_absorpt_correction_T_min 0.3887
_exptl_absorpt_process_details 'Twinabs, Sheldrick 2007'
_exptl_crystal_colour orange
_exptl_crystal_density_diffrn 1.355
_exptl_crystal_density_method 'not measured'
_exptl_crystal_description block
_exptl_crystal_F_000 784
_exptl_crystal_size_max 0.30
_exptl_crystal_size_mid 0.20
_exptl_crystal_size_min 0.10
_refine_diff_density_max 0.444
_refine_diff_density_min -0.361
_refine_diff_density_rms 0.053
_refine_ls_extinction_method none
_refine_ls_goodness_of_fit_ref 1.055
_refine_ls_hydrogen_treatment mixed
_refine_ls_matrix_type full
_refine_ls_number_parameters 492
_refine_ls_number_reflns 5099
_refine_ls_number_restraints 196
_refine_ls_restrained_S_all 1.048
_refine_ls_R_factor_all 0.0256
_refine_ls_R_factor_gt 0.0250
_refine_ls_shift/su_max 0.001
_refine_ls_shift/su_mean 0.000
_refine_ls_structure_factor_coef Fsqd
_refine_ls_weighting_details 'calc w=1/[\s^2^(Fo^2^)+(0.0231P)^2^+2.0234P] where P=(Fo^2^+2Fc^2^)/3'
_refine_ls_weighting_scheme calc
_refine_ls_wR_factor_gt 0.0646
_refine_ls_wR_factor_ref 0.0649
_reflns_number_gt 4989
_reflns_number_total 5099
_reflns_threshold_expression >2sigma(I)
_cod_data_source_file ic701534a-file003.cif
_cod_data_source_block twin4o
_cod_depositor_comments
;
The following automatic conversions were performed:
'_symmetry_cell_setting' value 'Triclinic' changed to 'triclinic'
according to '/home/saulius/struct/CIF-dictionaries/cif_core.dic'
dictionary named 'cif_core.dic' version 2.4.1 from 2010-06-29.

Automatic conversion script
Id: cif_fix_enum 1527 2010-12-29 10:47:43Z saulius 
;
_cod_database_code 4304116

loop_
_symmetry_equiv_pos_as_xyz
'x, y, z'
'-x, -y, -z'

loop_
_atom_site_label
_atom_site_type_symbol
_atom_site_fract_x
_atom_site_fract_y
_atom_site_fract_z
_atom_site_U_iso_or_equiv
_atom_site_adp_type
_atom_site_occupancy
_atom_site_symmetry_multiplicity
_atom_site_calc_flag
_atom_site_refinement_flags
_atom_site_disorder_assembly
_atom_site_disorder_group
Mo1 Mo 0.577370(19) 0.849158(15) 0.225079(9) 0.01564(8) Uani 1 1 d . . .
Cl1 Cl 0.85490(6) 0.85501(5) 0.20198(3) 0.02311(14) Uani 1 1 d . . .
N1 N 0.4052(2) 0.72860(16) 0.25628(9) 0.0178(4) Uani 1 1 d . . .
C1 C 0.1712(3) 0.6354(2) 0.24251(13) 0.0234(5) Uani 1 1 d . . .
H1A H 0.1115 0.6831 0.2801 0.035 Uiso 1 1 calc R . .
H1B H 0.1975 0.5501 0.2607 0.035 Uiso 1 1 calc R . .
H1C H 0.1082 0.6354 0.2064 0.035 Uiso 1 1 calc R . .
N2 N 0.6325(2) 0.74695(17) 0.12724(9) 0.0178(4) Uani 1 1 d . . .
C2 C 0.3195(3) 0.6931(2) 0.21242(12) 0.0184(5) Uani 1 1 d . . .
N3 N 0.4894(2) 0.98122(17) 0.18290(9) 0.0180(4) Uani 1 1 d . . .
C3 C 0.3647(3) 0.7010(2) 0.14144(12) 0.0205(5) Uani 1 1 d . . .
H3A H 0.295(3) 0.681(2) 0.1180(13) 0.025 Uiso 1 1 d . . .
C4 C 0.5167(3) 0.7107(2) 0.10239(12) 0.0202(5) Uani 1 1 d . . .
N4 N 0.5832(2) 0.88448(17) 0.30962(10) 0.0193(4) Uani 1 1 d . . .
C5 C 0.5434(3) 0.6693(3) 0.02984(13) 0.0291(6) Uani 1 1 d . . .
H5A H 0.5817 0.7364 -0.0035 0.044 Uiso 1 1 calc R . .
H5B H 0.4447 0.6481 0.0198 0.044 Uiso 1 1 calc R . .
H5C H 0.6211 0.5965 0.0262 0.044 Uiso 1 1 calc R . .
C6 C 0.7838(3) 0.7398(2) 0.08196(11) 0.0191(5) Uani 1 1 d . . .
C7 C 0.8221(3) 0.8388(2) 0.03312(12) 0.0212(5) Uani 1 1 d . . .
C8 C 0.9707(3) 0.8308(2) -0.00791(12) 0.0255(5) Uani 1 1 d . . .
H8A H 0.9997 0.8978 -0.0405 0.031 Uiso 1 1 calc R . .
C9 C 1.0766(3) 0.7273(2) -0.00211(13) 0.0271(6) Uani 1 1 d . . .
H9A H 1.1774 0.7235 -0.0305 0.032 Uiso 1 1 calc R . .
C10 C 1.0356(3) 0.6292(2) 0.04509(12) 0.0244(5) Uani 1 1 d . . .
H10A H 1.1078 0.5574 0.0481 0.029 Uiso 1 1 calc R . .
C11 C 0.8899(3) 0.6343(2) 0.08821(12) 0.0219(5) Uani 1 1 d . . .
C12 C 0.8488(3) 0.5289(2) 0.14105(14) 0.0292(6) Uani 1 1 d . . .
H12A H 0.9264 0.4572 0.1318 0.044 Uiso 1 1 calc R . .
H12B H 0.7449 0.5070 0.1383 0.044 Uiso 1 1 calc R . .
H12C H 0.8483 0.5538 0.1875 0.044 Uiso 1 1 calc R . .
C13 C 0.7074(3) 0.9511(2) 0.02298(13) 0.0266(6) Uani 1 1 d . . .
H13A H 0.6473 0.9730 0.0680 0.040 Uiso 1 1 calc R . .
H13B H 0.6358 0.9326 -0.0064 0.040 Uiso 1 1 calc R . .
H13C H 0.7645 1.0205 0.0007 0.040 Uiso 1 1 calc R . .
C14 C 0.3674(3) 0.6817(2) 0.32844(12) 0.0195(5) Uani 1 1 d . . .
C15 C 0.2624(3) 0.7514(2) 0.37610(12) 0.0221(5) Uani 1 1 d . . .
C16 C 0.2302(3) 0.7018(2) 0.44474(13) 0.0288(6) Uani 1 1 d . . .
H16A H 0.1601 0.7481 0.4780 0.035 Uiso 1 1 calc R . .
C17 C 0.2988(3) 0.5864(3) 0.46495(14) 0.0340(6) Uani 1 1 d . . .
H17A H 0.2763 0.5542 0.5119 0.041 Uiso 1 1 calc R . .
C18 C 0.3996(3) 0.5182(2) 0.41718(14) 0.0310(6) Uani 1 1 d . . .
H18A H 0.4452 0.4386 0.4314 0.037 Uiso 1 1 calc R . .
C19 C 0.4359(3) 0.5642(2) 0.34817(13) 0.0238(5) Uani 1 1 d . . .
C20 C 0.5455(3) 0.4892(2) 0.29611(14) 0.0330(6) Uani 1 1 d . . .
H20A H 0.4906 0.4738 0.2593 0.049 Uiso 1 1 calc R . .
H20B H 0.5820 0.4100 0.3190 0.049 Uiso 1 1 calc R . .
H20C H 0.6354 0.5347 0.2760 0.049 Uiso 1 1 calc R . .
C21 C 0.1817(3) 0.8743(2) 0.35443(13) 0.0247(5) Uani 1 1 d . . .
H21A H 0.1224 0.9129 0.3955 0.037 Uiso 1 1 calc R . .
H21B H 0.1100 0.8623 0.3236 0.037 Uiso 1 1 calc R . .
H21C H 0.2599 0.9280 0.3301 0.037 Uiso 1 1 calc R . .
C22 C 0.4276(3) 1.1041(2) 0.17246(11) 0.0189(5) Uani 1 1 d . . .
C23 C 0.5246(3) 1.2002(2) 0.16618(11) 0.0206(5) Uani 1 1 d . . .
C24 C 0.4594(3) 1.3204(2) 0.15243(12) 0.0261(6) Uani 1 1 d . . .
H24A H 0.5230 1.3864 0.1477 0.031 Uiso 1 1 calc R . .
C25 C 0.3035(3) 1.3464(2) 0.14548(13) 0.0282(6) Uani 1 1 d . . .
H25A H 0.2610 1.4296 0.1368 0.034 Uiso 1 1 calc R . .
C26 C 0.2105(3) 1.2510(2) 0.15131(12) 0.0262(6) Uani 1 1 d . . .
H26A H 0.1041 1.2694 0.1461 0.031 Uiso 1 1 calc R . .
C27 C 0.2693(3) 1.1287(2) 0.16469(12) 0.0213(5) Uani 1 1 d . . .
C28 C 0.1682(3) 1.0254(2) 0.17087(13) 0.0249(5) Uani 1 1 d . . .
H28A H 0.0636 1.0591 0.1626 0.037 Uiso 1 1 calc R . .
H28B H 0.1600 0.9832 0.2175 0.037 Uiso 1 1 calc R . .
H28C H 0.2148 0.9664 0.1366 0.037 Uiso 1 1 calc R . .
C29 C 0.6933(3) 1.1724(2) 0.17388(13) 0.0269(6) Uani 1 1 d . . .
H29A H 0.7424 1.2497 0.1679 0.040 Uiso 1 1 calc R . .
H29B H 0.7480 1.1174 0.1387 0.040 Uiso 1 1 calc R . .
H29C H 0.6995 1.1319 0.2201 0.040 Uiso 1 1 calc R . .
C30 C 0.6248(3) 0.9216(2) 0.36835(11) 0.0204(5) Uani 1 1 d . . .
C31 C 0.7231(3) 0.8379(2) 0.40536(12) 0.0245(5) Uani 1 1 d . . .
C32 C 0.7733(3) 0.8799(3) 0.46073(13) 0.0322(6) Uani 1 1 d . . .
H32A H 0.8399 0.8260 0.4861 0.039 Uiso 1 1 calc R . .
C33 C 0.7275(3) 0.9994(3) 0.47949(14) 0.0365(7) Uani 1 1 d . . .
H33A H 0.7643 1.0267 0.5171 0.044 Uiso 1 1 calc R . .
C34 C 0.6291(3) 1.0795(3) 0.44424(13) 0.0334(6) Uani 1 1 d . . .
H34A H 0.5985 1.1609 0.4582 0.040 Uiso 1 1 calc R . .
C35 C 0.5744(3) 1.0425(2) 0.38858(12) 0.0240(5) Uani 1 1 d . . .
C36 C 0.4631(3) 1.1294(2) 0.35231(13) 0.0277(6) Uani 1 1 d . . .
H36A H 0.4551 1.0969 0.3087 0.042 Uiso 1 1 calc R . .
H36B H 0.5020 1.2109 0.3426 0.042 Uiso 1 1 calc R . .
H36C H 0.3596 1.1369 0.3820 0.042 Uiso 1 1 calc R . .
C37 C 0.7718(3) 0.7084(2) 0.38492(14) 0.0307(6) Uani 1 1 d . . .
H37A H 0.8478 0.6674 0.4128 0.046 Uiso 1 1 calc R . .
H37B H 0.8197 0.7108 0.3358 0.046 Uiso 1 1 calc R . .
H37C H 0.6798 0.6623 0.3928 0.046 Uiso 1 1 calc R . .
O1 O 1.056(2) 0.2347(13) 0.4017(8) 0.0424(19) Uani 0.51(3) 1 d PDU A 1
C38 C 1.003(2) 0.1738(13) 0.3514(9) 0.0415(18) Uani 0.51(3) 1 d PDU A 1
H38A H 0.9366 0.1091 0.3741 0.050 Uiso 0.51(3) 1 calc PR A 1
H38B H 1.0937 0.1344 0.3200 0.050 Uiso 0.51(3) 1 calc PR A 1
C39 C 0.9091(16) 0.2741(12) 0.3105(7) 0.0360(18) Uani 0.51(3) 1 d PDU A 1
H39A H 0.9362 0.2643 0.2602 0.043 Uiso 0.51(3) 1 calc PR A 1
H39B H 0.7952 0.2704 0.3258 0.043 Uiso 0.51(3) 1 calc PR A 1
C40 C 0.9554(16) 0.3889(11) 0.3266(7) 0.0371(18) Uani 0.51(3) 1 d PDU A 1
H40A H 0.8650 0.4381 0.3529 0.045 Uiso 0.51(3) 1 calc PR A 1
H40B H 0.9954 0.4386 0.2835 0.045 Uiso 0.51(3) 1 calc PR A 1
C41 C 1.0822(17) 0.3549(13) 0.3696(8) 0.0448(19) Uani 0.51(3) 1 d PDU A 1
H41A H 1.1871 0.3536 0.3400 0.054 Uiso 0.51(3) 1 calc PR A 1
H41B H 1.0745 0.4147 0.4049 0.054 Uiso 0.51(3) 1 calc PR A 1
O1A O 1.047(2) 0.2094(12) 0.4019(8) 0.0392(17) Uani 0.49(3) 1 d PDU A 2
C38A C 1.007(2) 0.1705(13) 0.3419(9) 0.0410(18) Uani 0.49(3) 1 d PDU A 2
H38C H 0.9664 0.0886 0.3510 0.049 Uiso 0.49(3) 1 calc PR A 2
H38D H 1.0970 0.1674 0.3030 0.049 Uiso 0.49(3) 1 calc PR A 2
C39A C 0.8804(15) 0.2722(12) 0.3277(8) 0.0365(19) Uani 0.49(3) 1 d PDU A 2
H39C H 0.8715 0.2795 0.2781 0.044 Uiso 0.49(3) 1 calc PR A 2
H39D H 0.7781 0.2542 0.3557 0.044 Uiso 0.49(3) 1 calc PR A 2
C40A C 0.9271(16) 0.3874(11) 0.3467(8) 0.0371(19) Uani 0.49(3) 1 d PDU A 2
H40C H 0.8388 0.4340 0.3758 0.045 Uiso 0.49(3) 1 calc PR A 2
H40D H 0.9661 0.4412 0.3051 0.045 Uiso 0.49(3) 1 calc PR A 2
C41A C 1.0583(15) 0.3397(12) 0.3876(7) 0.0400(19) Uani 0.49(3) 1 d PDU A 2
H41C H 1.1617 0.3554 0.3599 0.048 Uiso 0.49(3) 1 calc PR A 2
H41D H 1.0432 0.3808 0.4312 0.048 Uiso 0.49(3) 1 calc PR A 2

loop_
_atom_site_aniso_label
_atom_site_aniso_U_11
_atom_site_aniso_U_22
_atom_site_aniso_U_33
_atom_site_aniso_U_23
_atom_site_aniso_U_13
_atom_site_aniso_U_12
Mo1 0.01228(11) 0.01732(12) 0.01754(12) -0.00191(7) -0.00374(8) -0.00029(7)
Cl1 0.0130(3) 0.0315(3) 0.0259(3) -0.0066(2) -0.0039(2) -0.0024(2)
N1 0.0157(10) 0.0178(10) 0.0191(10) -0.0001(8) -0.0032(8) 0.0007(8)
C1 0.0151(12) 0.0273(13) 0.0289(13) -0.0028(10) -0.0053(10) -0.0036(10)
N2 0.0138(10) 0.0204(10) 0.0187(10) -0.0027(8) -0.0020(8) -0.0002(8)
C2 0.0135(11) 0.0146(11) 0.0275(13) -0.0030(9) -0.0074(10) 0.0036(9)
N3 0.0127(9) 0.0231(11) 0.0180(10) -0.0024(8) -0.0017(8) -0.0015(8)
C3 0.0157(12) 0.0224(13) 0.0270(14) -0.0064(10) -0.0110(11) -0.0014(9)
C4 0.0192(12) 0.0189(12) 0.0237(13) -0.0033(10) -0.0079(10) 0.0008(9)
N4 0.0125(9) 0.0210(10) 0.0239(11) 0.0012(8) -0.0034(8) -0.0013(8)
C5 0.0226(13) 0.0397(15) 0.0285(14) -0.0108(11) -0.0073(11) -0.0055(11)
C6 0.0138(11) 0.0261(13) 0.0189(12) -0.0085(10) -0.0034(10) -0.0015(9)
C7 0.0187(12) 0.0267(13) 0.0194(12) -0.0046(10) -0.0063(10) -0.0007(10)
C8 0.0204(13) 0.0362(15) 0.0201(13) -0.0016(10) -0.0028(11) -0.0058(11)
C9 0.0151(12) 0.0419(16) 0.0239(13) -0.0067(11) -0.0027(10) 0.0003(11)
C10 0.0163(12) 0.0309(14) 0.0269(13) -0.0088(11) -0.0064(11) 0.0035(10)
C11 0.0185(12) 0.0256(13) 0.0232(13) -0.0075(10) -0.0054(10) -0.0013(10)
C12 0.0205(13) 0.0243(13) 0.0406(15) -0.0023(11) -0.0032(12) 0.0029(10)
C13 0.0232(13) 0.0306(14) 0.0236(13) 0.0004(11) -0.0018(11) 0.0007(10)
C14 0.0153(11) 0.0238(13) 0.0206(12) 0.0012(10) -0.0052(10) -0.0067(9)
C15 0.0163(12) 0.0271(13) 0.0240(13) -0.0014(10) -0.0054(10) -0.0049(10)
C16 0.0247(13) 0.0374(15) 0.0240(14) -0.0031(11) -0.0019(11) -0.0055(11)
C17 0.0341(15) 0.0448(17) 0.0248(14) 0.0098(12) -0.0096(12) -0.0141(13)
C18 0.0276(14) 0.0283(14) 0.0389(16) 0.0094(12) -0.0151(12) -0.0063(11)
C19 0.0173(12) 0.0238(13) 0.0317(14) 0.0017(11) -0.0088(11) -0.0037(10)
C20 0.0292(14) 0.0254(14) 0.0427(16) 0.0013(12) -0.0099(12) 0.0052(11)
C21 0.0207(13) 0.0273(13) 0.0239(13) -0.0031(10) 0.0003(10) 0.0004(10)
C22 0.0224(12) 0.0190(12) 0.0148(11) -0.0019(9) -0.0040(10) 0.0013(10)
C23 0.0230(13) 0.0245(13) 0.0146(12) -0.0027(9) -0.0027(10) -0.0040(10)
C24 0.0357(15) 0.0217(13) 0.0229(13) -0.0019(10) -0.0077(11) -0.0068(11)
C25 0.0376(15) 0.0195(13) 0.0257(14) -0.0023(10) -0.0062(12) 0.0052(11)
C26 0.0265(13) 0.0262(14) 0.0252(13) -0.0016(10) -0.0078(11) 0.0049(11)
C27 0.0197(12) 0.0255(13) 0.0180(12) -0.0020(10) -0.0032(10) 0.0007(10)
C28 0.0175(12) 0.0290(14) 0.0278(13) 0.0014(10) -0.0064(11) -0.0008(10)
C29 0.0247(13) 0.0295(14) 0.0281(14) 0.0016(11) -0.0068(11) -0.0092(11)
C30 0.0157(12) 0.0315(14) 0.0142(12) -0.0028(10) 0.0000(10) -0.0067(10)
C31 0.0168(12) 0.0344(14) 0.0216(13) 0.0017(10) -0.0024(10) -0.0051(10)
C32 0.0228(13) 0.0530(18) 0.0218(13) 0.0018(12) -0.0082(11) -0.0058(12)
C33 0.0368(16) 0.0543(19) 0.0231(14) -0.0106(13) -0.0088(12) -0.0114(14)
C34 0.0342(15) 0.0407(16) 0.0263(14) -0.0126(12) -0.0014(12) -0.0058(12)
C35 0.0210(12) 0.0322(14) 0.0183(12) -0.0056(10) 0.0016(10) -0.0060(10)
C36 0.0284(14) 0.0255(13) 0.0280(14) -0.0061(11) -0.0009(11) -0.0005(11)
C37 0.0233(13) 0.0357(15) 0.0325(15) 0.0054(11) -0.0103(11) 0.0007(11)
O1 0.039(3) 0.051(4) 0.034(3) 0.012(3) -0.012(2) 0.005(4)
C38 0.039(3) 0.038(3) 0.043(4) -0.004(3) -0.003(3) 0.011(3)
C39 0.031(4) 0.043(3) 0.033(4) -0.011(3) -0.008(3) 0.011(3)
C40 0.038(4) 0.041(2) 0.033(4) 0.016(3) -0.010(3) -0.015(3)
C41 0.046(4) 0.055(3) 0.037(4) 0.010(3) -0.015(3) -0.018(3)
O1A 0.039(3) 0.041(4) 0.037(3) 0.007(3) -0.010(2) -0.003(3)
C38A 0.039(3) 0.041(3) 0.041(4) -0.004(3) -0.007(3) 0.005(3)
C39A 0.029(4) 0.038(3) 0.042(5) 0.000(3) -0.009(3) -0.001(3)
C40A 0.036(4) 0.039(3) 0.036(5) 0.008(3) -0.009(3) -0.008(3)
C41A 0.039(4) 0.051(4) 0.032(4) 0.009(3) -0.009(3) -0.020(3)

loop_
_atom_type_symbol
_atom_type_description
_atom_type_scat_dispersion_real
_atom_type_scat_dispersion_imag
_atom_type_scat_source
C C 0.0181 0.0091 'International Tables Vol C Tables 4.2.6.8 and 6.1.1.4'
H H 0.0000 0.0000 'International Tables Vol C Tables 4.2.6.8 and 6.1.1.4'
N N 0.0311 0.0180 'International Tables Vol C Tables 4.2.6.8 and 6.1.1.4'
O O 0.0492 0.0322 'International Tables Vol C Tables 4.2.6.8 and 6.1.1.4'
Cl Cl 0.3639 0.7018 'International Tables Vol C Tables 4.2.6.8 and 6.1.1.4'
Mo Mo -0.0483 2.7339 'International Tables Vol C Tables 4.2.6.8 and 6.1.1.4'

loop_
_geom_angle_atom_site_label_1
_geom_angle_atom_site_label_2
_geom_angle_atom_site_label_3
_geom_angle
_geom_angle_site_symmetry_1
_geom_angle_site_symmetry_3
_geom_angle_publ_flag
N3 Mo1 N4 107.59(9) . . ?
N3 Mo1 N1 106.57(8) . . ?
N4 Mo1 N1 94.73(8) . . ?
N3 Mo1 N2 92.45(8) . . ?
N4 Mo1 N2 159.28(8) . . ?
N1 Mo1 N2 84.25(7) . . ?
N3 Mo1 Cl1 108.90(7) . . ?
N4 Mo1 Cl1 86.55(7) . . ?
N1 Mo1 Cl1 142.29(5) . . ?
N2 Mo1 Cl1 81.88(6) . . ?
C2 N1 C14 116.48(18) . . ?
C2 N1 Mo1 123.13(15) . . ?
C14 N1 Mo1 120.35(14) . . ?
C4 N2 C6 115.95(19) . . ?
C4 N2 Mo1 119.35(15) . . ?
C6 N2 Mo1 123.54(14) . . ?
N1 C2 C3 123.6(2) . . ?
N1 C2 C1 118.7(2) . . ?
C3 C2 C1 117.6(2) . . ?
C22 N3 Mo1 157.98(16) . . ?
C2 C3 C4 128.1(2) . . ?
N2 C4 C3 123.7(2) . . ?
N2 C4 C5 120.7(2) . . ?
C3 C4 C5 115.5(2) . . ?
C30 N4 Mo1 165.37(16) . . ?
C11 C6 C7 121.1(2) . . ?
C11 C6 N2 119.3(2) . . ?
C7 C6 N2 119.6(2) . . ?
C8 C7 C6 118.1(2) . . ?
C8 C7 C13 119.6(2) . . ?
C6 C7 C13 122.2(2) . . ?
C9 C8 C7 121.3(2) . . ?
C8 C9 C10 119.8(2) . . ?
C9 C10 C11 120.9(2) . . ?
C10 C11 C6 118.7(2) . . ?
C10 C11 C12 120.4(2) . . ?
C6 C11 C12 120.9(2) . . ?
C15 C14 C19 121.3(2) . . ?
C15 C14 N1 120.6(2) . . ?
C19 C14 N1 118.1(2) . . ?
C16 C15 C14 118.2(2) . . ?
C16 C15 C21 120.3(2) . . ?
C14 C15 C21 121.5(2) . . ?
C17 C16 C15 121.0(2) . . ?
C18 C17 C16 120.1(2) . . ?
C17 C18 C19 121.0(2) . . ?
C18 C19 C14 118.5(2) . . ?
C18 C19 C20 120.8(2) . . ?
C14 C19 C20 120.7(2) . . ?
N3 C22 C23 120.1(2) . . ?
N3 C22 C27 118.5(2) . . ?
C23 C22 C27 121.3(2) . . ?
C24 C23 C22 117.9(2) . . ?
C24 C23 C29 121.4(2) . . ?
C22 C23 C29 120.7(2) . . ?
C23 C24 C25 121.5(2) . . ?
C26 C25 C24 119.7(2) . . ?
C25 C26 C27 121.3(2) . . ?
C26 C27 C22 118.1(2) . . ?
C26 C27 C28 121.2(2) . . ?
C22 C27 C28 120.7(2) . . ?
N4 C30 C35 119.8(2) . . ?
N4 C30 C31 118.8(2) . . ?
C35 C30 C31 121.3(2) . . ?
C32 C31 C30 118.0(2) . . ?
C32 C31 C37 121.1(2) . . ?
C30 C31 C37 120.9(2) . . ?
C33 C32 C31 120.8(2) . . ?
C34 C33 C32 120.9(2) . . ?
C33 C34 C35 120.9(3) . . ?
C34 C35 C30 118.1(2) . . ?
C34 C35 C36 120.2(2) . . ?
C30 C35 C36 121.8(2) . . ?
C38 O1 C41 104.9(10) . . ?
O1 C38 C39 106.5(8) . . ?
C40 C39 C38 103.9(8) . . ?
C39 C40 C41 106.8(7) . . ?
O1 C41 C40 105.1(7) . . ?
C38A O1A C41A 105.2(10) . . ?
O1A C38A C39A 100.9(10) . . ?
C40A C39A C38A 106.5(8) . . ?
C39A C40A C41A 102.6(7) . . ?
O1A C41A C40A 105.4(8) . . ?

loop_
_geom_bond_atom_site_label_1
_geom_bond_atom_site_label_2
_geom_bond_distance
_geom_bond_site_symmetry_2
_geom_bond_publ_flag
Mo1 N3 1.7585(19) . ?
Mo1 N4 1.7606(19) . ?
Mo1 N1 2.0859(19) . ?
Mo1 N2 2.2713(19) . ?
Mo1 Cl1 2.3918(8) . ?
N1 C2 1.358(3) . ?
N1 C14 1.454(3) . ?
C1 C2 1.505(3) . ?
N2 C4 1.321(3) . ?
N2 C6 1.449(3) . ?
C2 C3 1.378(3) . ?
N3 C22 1.395(3) . ?
C3 C4 1.416(3) . ?
C4 C5 1.512(3) . ?
N4 C30 1.388(3) . ?
C6 C11 1.400(3) . ?
C6 C7 1.402(3) . ?
C7 C8 1.394(3) . ?
C7 C13 1.508(3) . ?
C8 C9 1.381(4) . ?
C9 C10 1.381(4) . ?
C10 C11 1.391(3) . ?
C11 C12 1.502(4) . ?
C14 C15 1.398(3) . ?
C14 C19 1.400(3) . ?
C15 C16 1.397(3) . ?
C15 C21 1.500(3) . ?
C16 C17 1.383(4) . ?
C17 C18 1.374(4) . ?
C18 C19 1.394(4) . ?
C19 C20 1.501(4) . ?
C22 C23 1.410(3) . ?
C22 C27 1.412(3) . ?
C23 C24 1.388(3) . ?
C23 C29 1.503(3) . ?
C24 C25 1.388(4) . ?
C25 C26 1.382(4) . ?
C26 C27 1.390(3) . ?
C27 C28 1.498(3) . ?
C30 C35 1.413(3) . ?
C30 C31 1.420(3) . ?
C31 C32 1.388(4) . ?
C31 C37 1.500(4) . ?
C32 C33 1.383(4) . ?
C33 C34 1.381(4) . ?
C34 C35 1.390(4) . ?
C35 C36 1.503(4) . ?
O1 C38 1.420(10) . ?
O1 C41 1.424(9) . ?
C38 C39 1.543(11) . ?
C39 C40 1.446(10) . ?
C40 C41 1.509(9) . ?
O1A C38A 1.415(10) . ?
O1A C41A 1.434(9) . ?
C38A C39A 1.514(12) . ?
C39A C40A 1.474(10) . ?
C40A C41A 1.535(10) . ?
